data_4070414
loop_
_publ_author_name
'Coe, Benjamin J.'
'Docherty, Rebecca J.'
'Foxon, Simon P.'
'Harper, Elizabeth C.'
'Helliwell, Madeleine'
'Raftery, James'
'Clays, Koen'
'Franz, Edith'
'Brunschwig, Bruce S.'

_publ_section_title
;
 Syntheses and Properties of Salts of Chromophores with Ferrocenyl
 Electron Donor Groups and Quaternary Nitrogen Acceptors
;
_journal_issue 24
_journal_name_full Organometallics
_journal_page_first 6880
_journal_paper_doi 10.1021/om9007955
_journal_volume 28
_journal_year 2009
_chemical_formula_sum 'C27 H29 F6 Fe N2 O P'
_chemical_formula_weight 598.34
_space_group_IT_number 61
_symmetry_cell_setting orthorhombic
_symmetry_space_group_name_Hall '-P 2ac 2ab'
_symmetry_space_group_name_H-M 'P b c a'
_atom_sites_solution_hydrogens geom
_atom_sites_solution_primary direct
_atom_sites_solution_secondary difmap
_audit_creation_method SHELXL-97
_cell_angle_alpha 90.00
_cell_angle_beta 90.00
_cell_angle_gamma 90.00
_cell_formula_units_Z 8
_cell_length_a 15.7995(9)
_cell_length_b 9.7465(6)
_cell_length_c 34.893(2)
_cell_measurement_reflns_used 4799
_cell_measurement_temperature 100(2)
_cell_measurement_theta_max 20.787
_cell_measurement_theta_min 2.3325
_cell_volume 5373.2(5)
_computing_cell_refinement 'Bruker SMART'
_computing_data_collection 'Bruker SMART'
_computing_data_reduction 'Bruker SAINT'
_computing_molecular_graphics 'Bruker SHELXTL'
_computing_publication_material 'Bruker SHELXTL'
_computing_structure_refinement 'SHELXL-97 (Sheldrick, 1997)'
_computing_structure_solution 'SHELXS-97 (Sheldrick, 1990)'
_diffrn_ambient_temperature 100(2)
_diffrn_measured_fraction_theta_full 1.000
_diffrn_measured_fraction_theta_max 1.000
_diffrn_measurement_device_type 'CCD area detector'
_diffrn_measurement_method 'phi and omega scans'
_diffrn_radiation_monochromator graphite
_diffrn_radiation_source 'fine-focus sealed tube'
_diffrn_radiation_type MoK\a
_diffrn_radiation_wavelength 0.71073
_diffrn_reflns_av_R_equivalents 0.0726
_diffrn_reflns_av_sigmaI/netI 0.0515
_diffrn_reflns_limit_h_max 18
_diffrn_reflns_limit_h_min -18
_diffrn_reflns_limit_k_max 11
_diffrn_reflns_limit_k_min -11
_diffrn_reflns_limit_l_max 40
_diffrn_reflns_limit_l_min -41
_diffrn_reflns_number 36421
_diffrn_reflns_theta_full 25.00
_diffrn_reflns_theta_max 25.02
_diffrn_reflns_theta_min 2.33
_exptl_absorpt_coefficient_mu 0.686
_exptl_absorpt_correction_type none
_exptl_crystal_colour brown
_exptl_crystal_density_diffrn 1.479
_exptl_crystal_density_method 'not measured'
_exptl_crystal_description plate
_exptl_crystal_F_000 2464
_exptl_crystal_size_max 0.30
_exptl_crystal_size_mid 0.20
_exptl_crystal_size_min 0.10
_refine_diff_density_max 0.752
_refine_diff_density_min -0.603
_refine_diff_density_rms 0.079
_refine_ls_extinction_method none
_refine_ls_goodness_of_fit_ref 1.050
_refine_ls_hydrogen_treatment constr
_refine_ls_matrix_type full
_refine_ls_number_parameters 392
_refine_ls_number_reflns 4733
_refine_ls_number_restraints 0
_refine_ls_restrained_S_all 1.050
_refine_ls_R_factor_all 0.1043
_refine_ls_R_factor_gt 0.0721
_refine_ls_shift/su_max 0.001
_refine_ls_shift/su_mean 0.000
_refine_ls_structure_factor_coef Fsqd
_refine_ls_weighting_details 'calc w=1/[\s^2^(Fo^2^)+(0.0882P)^2^+6.7095P] where P=(Fo^2^+2Fc^2^)/3'
_refine_ls_weighting_scheme calc
_refine_ls_wR_factor_gt 0.1686
_refine_ls_wR_factor_ref 0.1868
_reflns_number_gt 3281
_reflns_number_total 4733
_reflns_threshold_expression >2sigma(I)
_cod_data_source_file om9007955_si_001.cif
_cod_data_source_block '[1]PF6.DMF'
_cod_depositor_comments
;
The following automatic conversions were performed:

'_symmetry_cell_setting' value 'Orthorhombic' changed to
'orthorhombic' according to
/home/saulius/struct/CIF-dictionaries/cif_core.dic dictionary named
'cif_core.dic' version 2.4.2 from 2011-04-26.

Automatic conversion script
Id: cif_fix_values 1715 2011-07-08 13:25:40Z adriana 
;
_cod_original_cell_volume 5373.1(5)
_cod_original_sg_symbol_H-M Pbca
_cod_database_code 4070414

loop_
_symmetry_equiv_pos_as_xyz
'x, y, z'
'-x+1/2, -y, z+1/2'
'-x, y+1/2, -z+1/2'
'x+1/2, -y+1/2, -z'
'-x, -y, -z'
'x-1/2, y, -z-1/2'
'x, -y-1/2, z-1/2'
'-x-1/2, y-1/2, z'

loop_
_atom_site_label
_atom_site_type_symbol
_atom_site_fract_x
_atom_site_fract_y
_atom_site_fract_z
_atom_site_U_iso_or_equiv
_atom_site_adp_type
_atom_site_occupancy
_atom_site_symmetry_multiplicity
_atom_site_calc_flag
_atom_site_refinement_flags
_atom_site_disorder_assembly
_atom_site_disorder_group
C1 C 0.6746(3) 0.4481(5) 0.53276(14) 0.0470(13) Uani 1 1 d . . .
H1 H 0.6322 0.4012 0.5469 0.056 Uiso 1 1 calc R . .
C2 C 0.6643(4) 0.4648(7) 0.49498(15) 0.0605(16) Uani 1 1 d . . .
H2 H 0.6148 0.4289 0.4831 0.073 Uiso 1 1 calc R . .
C3 C 0.7220(5) 0.5311(7) 0.47307(19) 0.0743(19) Uani 1 1 d . . .
C4 C 0.7924(5) 0.5802(7) 0.4919(2) 0.087(2) Uani 1 1 d . . .
H4 H 0.8348 0.6275 0.4778 0.105 Uiso 1 1 calc R . .
C5 C 0.8023(4) 0.5618(7) 0.5310(2) 0.0738(19) Uani 1 1 d . . .
H5 H 0.8512 0.5960 0.5436 0.089 Uiso 1 1 calc R . .
C6 C 0.7503(5) 0.4767(7) 0.59302(15) 0.077(2) Uani 1 1 d . . .
H6A H 0.7145 0.5438 0.6062 0.115 Uiso 1 1 calc R . .
H6B H 0.8094 0.4903 0.6006 0.115 Uiso 1 1 calc R . .
H6C H 0.7324 0.3837 0.6000 0.115 Uiso 1 1 calc R . .
C7 C 0.6975(4) 0.5474(7) 0.4261(3) 0.094(3) Uani 1 1 d . . .
H7 H 0.6497 0.5063 0.4143 0.113 Uiso 1 1 calc R . .
C8 C 0.7443(5) 0.6121(8) 0.4110(4) 0.139(5) Uani 1 1 d . . .
H8 H 0.7917 0.6542 0.4230 0.167 Uiso 1 1 calc R . .
C9 C 0.7218(4) 0.6260(7) 0.36585(16) 0.067(2) Uani 1 1 d . . .
C10 C 0.6530(4) 0.5700(5) 0.34650(15) 0.0528(14) Uani 1 1 d . . .
H10 H 0.6111 0.5197 0.3600 0.063 Uiso 1 1 calc R . .
C11 C 0.6463(3) 0.5886(5) 0.30704(14) 0.0415(12) Uani 1 1 d . . .
H11 H 0.5995 0.5509 0.2936 0.050 Uiso 1 1 calc R . .
C12 C 0.7076(3) 0.6617(5) 0.28717(14) 0.0363(10) Uani 1 1 d . . .
C13 C 0.7738(3) 0.7202(6) 0.30759(17) 0.0537(14) Uani 1 1 d . . .
H13 H 0.8151 0.7731 0.2944 0.064 Uiso 1 1 calc R . .
C14 C 0.7805(4) 0.7031(7) 0.34610(19) 0.0659(17) Uani 1 1 d . . .
H14 H 0.8261 0.7446 0.3595 0.079 Uiso 1 1 calc R . .
C15 C 0.7037(3) 0.6741(4) 0.24503(13) 0.0354(11) Uani 1 1 d . . .
C16 C 0.6518(3) 0.5932(5) 0.21999(14) 0.0420(12) Uani 1 1 d . . .
H16 H 0.6114 0.5199 0.2281 0.050 Uiso 1 1 calc R . .
C17 C 0.6668(4) 0.6358(6) 0.18185(15) 0.0547(15) Uani 1 1 d . . .
H17 H 0.6390 0.5977 0.1584 0.066 Uiso 1 1 calc R . .
C18 C 0.7271(4) 0.7401(6) 0.18266(17) 0.0603(17) Uani 1 1 d . . .
H18 H 0.7492 0.7903 0.1598 0.072 Uiso 1 1 calc R . .
C19 C 0.7502(3) 0.7668(5) 0.22138(17) 0.0526(14) Uani 1 1 d . . .
H19 H 0.7917 0.8373 0.2304 0.063 Uiso 1 1 calc R . .
C20 C 0.5601(4) 0.9423(7) 0.18473(18) 0.0623(16) Uani 1 1 d . . .
H20 H 0.5737 0.9732 0.1581 0.075 Uiso 1 1 calc R . .
C21 C 0.5070(4) 0.8411(7) 0.1935(2) 0.0696(18) Uani 1 1 d . . .
H21 H 0.4751 0.7847 0.1744 0.083 Uiso 1 1 calc R . .
C22 C 0.5035(4) 0.8234(6) 0.2320(2) 0.071(2) Uani 1 1 d . . .
H22 H 0.4678 0.7554 0.2461 0.085 Uiso 1 1 calc R . .
C23 C 0.5595(4) 0.9223(8) 0.24867(16) 0.076(2) Uani 1 1 d . . .
H23 H 0.5698 0.9393 0.2765 0.092 Uiso 1 1 calc R . .
C24 C 0.5940(3) 0.9959(5) 0.2170(2) 0.0647(18) Uani 1 1 d . . .
H24 H 0.6348 1.0741 0.2185 0.078 Uiso 1 1 calc R . .
P1 P 0.53461(9) 0.75698(14) 0.06842(4) 0.0538(4) Uani 0.497(10) 1 d PG A 3
F1 F 0.4602(3) 0.7811(3) 0.09745(16) 0.125(5) Uani 0.497(10) 1 d PG A 3
F2 F 0.5983(4) 0.8232(7) 0.09760(10) 0.075(3) Uani 0.497(10) 1 d PG A 3
F3 F 0.6091(3) 0.7328(3) 0.03939(14) 0.075(3) Uani 0.497(10) 1 d PG A 3
F4 F 0.4709(3) 0.6908(8) 0.03924(11) 0.118(5) Uani 0.497(10) 1 d PG A 3
F5 F 0.5513(2) 0.6121(4) 0.08660(18) 0.074(3) Uani 0.497(10) 1 d PG A 3
F6 F 0.5179(2) 0.9018(4) 0.0502(2) 0.074(3) Uani 0.497(10) 1 d PG A 3
P1S P 0.53103(8) 0.75255(14) 0.06708(4) 0.0538(4) Uani 0.503(10) 1 d PG A 4
F1S F 0.5151(4) 0.6126(5) 0.04601(15) 0.124(5) Uani 0.503(10) 1 d PG A 4
F2S F 0.5536(2) 0.6729(6) 0.10484(12) 0.110(4) Uani 0.503(10) 1 d PG A 4
F3S F 0.5469(5) 0.8925(4) 0.08815(16) 0.125(6) Uani 0.503(10) 1 d PG A 4
F4S F 0.5084(2) 0.8321(7) 0.02933(14) 0.130(5) Uani 0.503(10) 1 d PG A 4
F5S F 0.62647(13) 0.7481(4) 0.05462(16) 0.077(3) Uani 0.503(10) 1 d PG A 4
F6S F 0.43558(15) 0.7570(5) 0.07955(19) 0.104(4) Uani 0.503(10) 1 d PG A 4
Fe1 Fe 0.62384(4) 0.79520(7) 0.213884(19) 0.0385(2) Uani 1 1 d . . .
N1 N 0.7422(3) 0.4951(4) 0.55101(12) 0.0472(10) Uani 1 1 d . . .
C25 C 0.5495(3) 0.3032(4) 0.12002(14) 0.083(3) Uani 0.717(9) 1 d PG B 1
H25 H 0.5595 0.3220 0.1464 0.099 Uiso 0.717(9) 1 calc PR B 1
O1 O 0.6055(3) 0.2425(5) 0.10181(19) 0.075(2) Uani 0.717(9) 1 d PG B 1
N2 N 0.4766(3) 0.3435(4) 0.10508(16) 0.093(4) Uani 0.717(9) 1 d PG B 1
C26 C 0.4568(4) 0.3188(9) 0.06504(18) 0.106(4) Uani 0.717(9) 1 d PG B 1
H26A H 0.4792 0.3940 0.0494 0.159 Uiso 0.717(9) 1 calc PR B 1
H26B H 0.3953 0.3135 0.0618 0.159 Uiso 0.717(9) 1 calc PR B 1
H26C H 0.4826 0.2321 0.0569 0.159 Uiso 0.717(9) 1 calc PR B 1
C27 C 0.4128(3) 0.4141(6) 0.1278(2) 0.124(8) Uani 0.717(9) 1 d PG B 1
H27A H 0.4242 0.3993 0.1551 0.186 Uiso 0.717(9) 1 calc PR B 1
H27B H 0.3567 0.3779 0.1215 0.186 Uiso 0.717(9) 1 calc PR B 1
H27C H 0.4146 0.5125 0.1222 0.186 Uiso 0.717(9) 1 calc PR B 1
C25S C 0.5067(3) 0.3144(5) 0.09070(14) 0.14(2) Uani 0.283(9) 1 d PG B 2
H25S H 0.4695 0.3418 0.0707 0.170 Uiso 0.283(9) 1 calc PR B 2
O1S O 0.5718(4) 0.2510(6) 0.08173(16) 0.077(6) Uani 0.283(9) 1 d PG B 2
N2S N 0.4858(3) 0.3462(4) 0.12633(16) 0.042(5) Uani 0.283(9) 1 d PG B 2
C26S C 0.5394(5) 0.3076(9) 0.15837(14) 0.064(6) Uani 0.283(9) 1 d PG B 2
H26D H 0.5854 0.2486 0.1492 0.097 Uiso 0.283(9) 1 calc PR B 2
H26E H 0.5057 0.2577 0.1774 0.097 Uiso 0.283(9) 1 calc PR B 2
H26F H 0.5632 0.3903 0.1701 0.097 Uiso 0.283(9) 1 calc PR B 2
C27S C 0.4086(4) 0.4213(7) 0.1352(2) 0.101(16) Uani 0.283(9) 1 d PG B 2
H27D H 0.3794 0.4454 0.1114 0.151 Uiso 0.283(9) 1 calc PR B 2
H27E H 0.4229 0.5053 0.1493 0.151 Uiso 0.283(9) 1 calc PR B 2
H27F H 0.3716 0.3639 0.1510 0.151 Uiso 0.283(9) 1 calc PR B 2

loop_
_atom_site_aniso_label
_atom_site_aniso_U_11
_atom_site_aniso_U_22
_atom_site_aniso_U_33
_atom_site_aniso_U_23
_atom_site_aniso_U_13
_atom_site_aniso_U_12
C1 0.046(3) 0.055(3) 0.039(3) -0.002(2) 0.006(2) 0.001(2)
C2 0.066(4) 0.079(4) 0.036(3) -0.007(3) -0.006(3) 0.008(3)
C3 0.106(6) 0.068(4) 0.049(4) -0.003(3) -0.004(4) 0.027(4)
C4 0.108(6) 0.069(5) 0.084(5) 0.027(4) 0.053(5) -0.001(4)
C5 0.055(4) 0.072(4) 0.094(5) -0.010(4) -0.007(4) -0.011(3)
C6 0.107(5) 0.089(5) 0.033(3) -0.004(3) -0.017(3) 0.024(4)
C7 0.038(3) 0.068(5) 0.176(9) -0.055(5) -0.006(4) -0.007(3)
C8 0.052(4) 0.061(5) 0.304(15) -0.056(7) 0.054(7) -0.018(4)
C9 0.093(5) 0.076(4) 0.032(3) -0.014(3) -0.030(3) 0.041(4)
C10 0.074(4) 0.044(3) 0.040(3) 0.003(2) 0.006(3) 0.010(3)
C11 0.046(3) 0.039(3) 0.040(3) -0.003(2) -0.004(2) -0.002(2)
C12 0.033(2) 0.031(2) 0.045(3) 0.000(2) 0.000(2) 0.0039(19)
C13 0.037(3) 0.064(4) 0.061(4) -0.009(3) -0.007(3) 0.004(3)
C14 0.049(3) 0.079(4) 0.070(4) -0.018(4) -0.016(3) 0.007(3)
C15 0.029(2) 0.033(2) 0.045(3) 0.003(2) 0.007(2) 0.0080(19)
C16 0.047(3) 0.035(3) 0.044(3) 0.000(2) 0.003(2) 0.016(2)
C17 0.070(4) 0.054(3) 0.040(3) 0.004(3) 0.016(3) 0.021(3)
C18 0.059(4) 0.073(4) 0.049(3) 0.028(3) 0.029(3) 0.031(3)
C19 0.028(2) 0.046(3) 0.084(4) 0.024(3) 0.015(3) 0.009(2)
C20 0.053(4) 0.071(4) 0.063(4) 0.019(3) -0.002(3) 0.020(3)
C21 0.041(3) 0.071(4) 0.097(5) -0.020(4) -0.008(3) 0.013(3)
C22 0.049(3) 0.042(3) 0.123(6) 0.030(4) 0.038(4) 0.018(3)
C23 0.086(5) 0.107(6) 0.036(3) -0.018(3) -0.007(3) 0.072(5)
C24 0.036(3) 0.031(3) 0.127(6) -0.005(3) -0.005(3) 0.004(2)
P1 0.0472(8) 0.0546(9) 0.0597(9) 0.0103(7) -0.0043(7) -0.0089(7)
F1 0.094(7) 0.109(8) 0.173(11) 0.024(7) 0.076(8) 0.001(6)
F2 0.082(6) 0.072(6) 0.071(5) 0.001(4) -0.025(4) -0.011(4)
F3 0.091(6) 0.080(6) 0.053(5) 0.001(4) 0.018(4) 0.007(5)
F4 0.101(8) 0.095(8) 0.159(10) 0.001(7) -0.087(7) -0.023(6)
F5 0.056(5) 0.061(5) 0.104(7) 0.037(5) -0.026(4) -0.028(3)
F6 0.040(4) 0.060(5) 0.121(8) 0.027(5) 0.000(4) -0.005(3)
P1S 0.0472(8) 0.0546(9) 0.0597(9) 0.0103(7) -0.0043(7) -0.0089(7)
F1S 0.115(9) 0.112(8) 0.144(10) -0.059(8) 0.009(7) -0.048(7)
F2S 0.099(7) 0.137(9) 0.092(7) 0.055(7) -0.048(5) -0.045(6)
F3S 0.161(12) 0.065(6) 0.149(10) -0.040(7) 0.075(9) -0.053(7)
F4S 0.108(8) 0.176(13) 0.107(8) 0.050(9) -0.019(6) -0.005(8)
F5S 0.051(4) 0.064(5) 0.114(7) 0.007(5) 0.006(4) -0.012(4)
F6S 0.063(5) 0.072(6) 0.178(11) 0.041(7) 0.032(6) -0.007(5)
Fe1 0.0360(4) 0.0352(4) 0.0443(4) 0.0062(3) 0.0073(3) 0.0061(3)
N1 0.052(3) 0.050(3) 0.040(2) -0.002(2) -0.003(2) 0.007(2)
C25 0.124(10) 0.055(6) 0.069(7) 0.005(5) 0.031(7) -0.003(6)
O1 0.087(5) 0.076(4) 0.062(5) -0.005(4) 0.026(4) 0.009(4)
N2 0.088(7) 0.075(7) 0.115(11) 0.031(7) -0.001(7) -0.021(6)
C26 0.077(7) 0.098(9) 0.143(12) 0.008(8) -0.013(7) -0.036(6)
C27 0.102(14) 0.064(10) 0.206(17) 0.049(10) 0.109(13) 0.012(9)
C25S 0.32(7) 0.013(11) 0.09(2) 0.012(14) -0.11(4) -0.02(2)
O1S 0.118(16) 0.058(11) 0.054(11) 0.010(9) 0.038(11) 0.026(10)
N2S 0.016(8) 0.042(9) 0.067(13) 0.029(8) 0.010(7) 0.009(7)
C26S 0.052(12) 0.084(16) 0.057(13) 0.011(12) -0.004(10) -0.017(11)
C27S 0.09(3) 0.07(3) 0.14(3) -0.04(2) -0.01(2) 0.05(2)

loop_
_atom_type_symbol
_atom_type_description
_atom_type_scat_dispersion_real
_atom_type_scat_dispersion_imag
_atom_type_scat_source
C C 0.0033 0.0016 'International Tables Vol C Tables 4.2.6.8 and 6.1.1.4'
H H 0.0000 0.0000 'International Tables Vol C Tables 4.2.6.8 and 6.1.1.4'
N N 0.0061 0.0033 'International Tables Vol C Tables 4.2.6.8 and 6.1.1.4'
O O 0.0106 0.0060 'International Tables Vol C Tables 4.2.6.8 and 6.1.1.4'
F F 0.0171 0.0103 'International Tables Vol C Tables 4.2.6.8 and 6.1.1.4'
P P 0.1023 0.0942 'International Tables Vol C Tables 4.2.6.8 and 6.1.1.4'
Fe Fe 0.3463 0.8444 'International Tables Vol C Tables 4.2.6.8 and 6.1.1.4'

loop_
_geom_angle_atom_site_label_1
_geom_angle_atom_site_label_2
_geom_angle_atom_site_label_3
_geom_angle
N1 C1 C2 122.0(5)
N1 C1 H1 119.0
C2 C1 H1 119.0
C1 C2 C3 122.1(6)
C1 C2 H2 118.9
C3 C2 H2 118.9
C2 C3 C4 116.2(6)
C2 C3 C7 116.0(7)
C4 C3 C7 127.9(7)
C3 C4 C5 121.1(6)
C3 C4 H4 119.5
C5 C4 H4 119.5
N1 C5 C4 119.6(6)
N1 C5 H5 120.2
C4 C5 H5 120.2
N1 C6 H6A 109.5
N1 C6 H6B 109.5
H6A C6 H6B 109.5
N1 C6 H6C 109.5
H6A C6 H6C 109.5
H6B C6 H6C 109.5
C8 C7 C3 111.3(9)
C8 C7 H7 124.4
C3 C7 H7 124.4
C7 C8 C9 111.4(9)
C7 C8 H8 124.3
C9 C8 H8 124.3
C14 C9 C10 119.8(5)
C14 C9 C8 112.6(6)
C10 C9 C8 127.6(7)
C9 C10 C11 119.2(5)
C9 C10 H10 120.4
C11 C10 H10 120.4
C12 C11 C10 120.5(5)
C12 C11 H11 119.8
C10 C11 H11 119.8
C13 C12 C11 118.7(5)
C13 C12 C15 120.6(4)
C11 C12 C15 120.7(4)
C14 C13 C12 121.1(6)
C14 C13 H13 119.5
C12 C13 H13 119.5
C13 C14 C9 120.6(6)
C13 C14 H14 119.7
C9 C14 H14 119.7
C19 C15 C16 106.9(4)
C19 C15 C12 127.3(5)
C16 C15 C12 125.8(4)
C19 C15 Fe1 69.2(3)
C16 C15 Fe1 68.9(3)
C12 C15 Fe1 127.1(3)
C17 C16 C15 108.5(5)
C17 C16 Fe1 69.7(3)
C15 C16 Fe1 69.8(3)
C17 C16 H16 125.8
C15 C16 H16 125.8
Fe1 C16 H16 125.8
C18 C17 C16 108.0(5)
C18 C17 Fe1 70.1(3)
C16 C17 Fe1 69.6(3)
C18 C17 H17 126.0
C16 C17 H17 126.0
Fe1 C17 H17 126.0
C17 C18 C19 109.2(5)
C17 C18 Fe1 69.8(3)
C19 C18 Fe1 69.5(3)
C17 C18 H18 125.4
C19 C18 H18 125.4
Fe1 C18 H18 125.4
C18 C19 C15 107.5(5)
C18 C19 Fe1 69.5(3)
C15 C19 Fe1 69.8(3)
C18 C19 H19 126.2
C15 C19 H19 126.2
Fe1 C19 H19 126.2
C21 C20 C24 110.1(6)
C21 C20 Fe1 70.9(4)
C24 C20 Fe1 70.0(3)
C21 C20 H20 125.0
C24 C20 H20 125.0
Fe1 C20 H20 125.0
C20 C21 C22 110.4(6)
C20 C21 Fe1 70.7(3)
C22 C21 Fe1 70.2(4)
C20 C21 H21 124.8
C22 C21 H21 124.8
Fe1 C21 H21 124.8
C21 C22 C23 107.0(6)
C21 C22 Fe1 70.7(3)
C23 C22 Fe1 68.8(3)
C21 C22 H22 126.5
C23 C22 H22 126.5
Fe1 C22 H22 126.5
C24 C23 C22 105.1(5)
C24 C23 Fe1 69.5(3)
C22 C23 Fe1 69.7(3)
C24 C23 H23 127.4
C22 C23 H23 127.4
Fe1 C23 H23 127.4
C20 C24 C23 107.5(5)
C20 C24 Fe1 70.9(3)
C23 C24 Fe1 69.1(3)
C20 C24 H24 126.3
C23 C24 H24 126.3
Fe1 C24 H24 126.3
F4 P1 F3 90.0
F4 P1 F6 90.0
F3 P1 F6 90.0
F4 P1 F5 90.0
F3 P1 F5 90.0
F6 P1 F5 180.0
F4 P1 F1 90.0
F3 P1 F1 180.0
F6 P1 F1 90.0
F5 P1 F1 90.0
F4 P1 F2 180.0
F3 P1 F2 90.0
F6 P1 F2 90.0
F5 P1 F2 90.0
F1 P1 F2 90.0
F1S P1S F6S 90.0
F1S P1S F3S 180.0
F6S P1S F3S 90.0
F1S P1S F5S 90.0
F6S P1S F5S 180.0(2)
F3S P1S F5S 90.0
F1S P1S F4S 90.0
F6S P1S F4S 90.0
F3S P1S F4S 90.0
F5S P1S F4S 90.0
F1S P1S F2S 90.0
F6S P1S F2S 90.0
F3S P1S F2S 90.0
F5S P1S F2S 90.0
F4S P1S F2S 180.00(19)
C23 Fe1 C24 41.5(3)
C23 Fe1 C22 41.6(3)
C24 Fe1 C22 68.3(2)
C23 Fe1 C20 67.4(2)
C24 Fe1 C20 39.1(2)
C22 Fe1 C20 66.0(2)
C23 Fe1 C21 67.4(3)
C24 Fe1 C21 65.9(3)
C22 Fe1 C21 39.1(3)
C20 Fe1 C21 38.3(3)
C23 Fe1 C16 130.1(3)
C24 Fe1 C16 170.8(3)
C22 Fe1 C16 107.7(2)
C20 Fe1 C16 148.0(2)
C21 Fe1 C16 116.7(3)
C23 Fe1 C17 166.6(3)
C24 Fe1 C17 148.3(3)
C22 Fe1 C17 126.2(3)
C20 Fe1 C17 115.5(2)
C21 Fe1 C17 106.3(3)
C16 Fe1 C17 40.76(19)
C23 Fe1 C19 120.2(3)
C24 Fe1 C19 110.8(2)
C22 Fe1 C19 154.4(3)
C20 Fe1 C19 130.5(2)
C21 Fe1 C19 165.8(3)
C16 Fe1 C19 68.9(2)
C17 Fe1 C19 68.8(2)
C23 Fe1 C18 153.1(3)
C24 Fe1 C18 118.3(3)
C22 Fe1 C18 163.2(3)
C20 Fe1 C18 108.4(2)
C21 Fe1 C18 126.9(3)
C16 Fe1 C18 68.0(2)
C17 Fe1 C18 40.1(2)
C19 Fe1 C18 41.0(2)
C23 Fe1 C15 110.3(2)
C24 Fe1 C15 132.6(2)
C22 Fe1 C15 119.6(2)
C20 Fe1 C15 169.7(2)
C21 Fe1 C15 151.3(3)
C16 Fe1 C15 41.27(19)
C17 Fe1 C15 69.2(2)
C19 Fe1 C15 41.00(18)
C18 Fe1 C15 68.7(2)
C1 N1 C5 119.1(5)
C1 N1 C6 120.2(5)
C5 N1 C6 120.7(5)
O1 C25 N2 124.1
O1 C25 H25 117.9
N2 C25 H25 117.9
C25 N2 C26 121.1
C25 N2 C27 121.8
C26 N2 C27 117.0
O1S C25S N2S 124.1
O1S C25S H25S 117.9
N2S C25S H25S 117.9
C25S N2S C26S 121.1
C25S N2S C27S 121.8
C26S N2S C27S 117.0
N2S C26S H26D 109.5
N2S C26S H26E 109.5
H26D C26S H26E 109.5
N2S C26S H26F 109.5
H26D C26S H26F 109.5
H26E C26S H26F 109.5
N2S C27S H27D 109.5
N2S C27S H27E 109.5
H27D C27S H27E 109.5
N2S C27S H27F 109.5
H27D C27S H27F 109.5
H27E C27S H27F 109.5

loop_
_geom_bond_atom_site_label_1
_geom_bond_atom_site_label_2
_geom_bond_distance
C1 N1 1.325(6)
C1 C2 1.338(7)
C1 H1 0.9500
C2 C3 1.354(9)
C2 H2 0.9500
C3 C4 1.377(10)
C3 C7 1.690(11)
C4 C5 1.386(9)
C4 H4 0.9500
C5 N1 1.347(7)
C5 H5 0.9500
C6 N1 1.482(6)
C6 H6A 0.9800
C6 H6B 0.9800
C6 H6C 0.9800
C7 C8 1.105(10)
C7 H7 0.9500
C8 C9 1.622(13)
C8 H8 0.9500
C9 C14 1.378(9)
C9 C10 1.391(8)
C10 C11 1.393(7)
C10 H10 0.9500
C11 C12 1.388(6)
C11 H11 0.9500
C12 C13 1.388(7)
C12 C15 1.477(6)
C13 C14 1.358(8)
C13 H13 0.9500
C14 H14 0.9500
C15 C19 1.427(7)
C15 C16 1.434(7)
C15 Fe1 2.041(4)
C16 C17 1.414(7)
C16 Fe1 2.029(5)
C16 H16 1.0000
C17 C18 1.393(8)
C17 Fe1 2.030(5)
C17 H17 1.0000
C18 C19 1.424(8)
C18 Fe1 2.033(5)
C18 H18 1.0000
C19 Fe1 2.032(5)
C19 H19 1.0000
C20 C21 1.331(9)
C20 C24 1.352(8)
C20 Fe1 2.025(5)
C20 H20 1.0000
C21 C22 1.355(9)
C21 Fe1 2.028(6)
C21 H21 1.0000
C22 C23 1.431(9)
C22 Fe1 2.022(5)
C22 H22 1.0000
C23 C24 1.425(9)
C23 Fe1 2.010(5)
C23 H23 1.0000
C24 Fe1 2.015(5)
C24 H24 1.0000
P1 F4 1.5699
P1 F3 1.5700
P1 F6 1.5700
P1 F5 1.5700
P1 F1 1.5700
P1 F2 1.5701
P1S F1S 1.5700
P1S F6S 1.5700
P1S F3S 1.5700
P1S F5S 1.5700
P1S F4S 1.5700
P1S F2S 1.5700
C25 O1 1.2403
C25 N2 1.3236
C25 H25 0.9500
N2 C26 1.4518
N2 C27 1.4554
C26 H26A 0.9800
C26 H26B 0.9800
C26 H26C 0.9800
C27 H27A 0.9800
C27 H27B 0.9800
C27 H27C 0.9800
C25S O1S 1.2403
C25S N2S 1.3236
C25S H25S 0.9500
N2S C26S 1.4519
N2S C27S 1.4554
C26S H26D 0.9800
C26S H26E 0.9800
C26S H26F 0.9800
C27S H27D 0.9800
C27S H27E 0.9800
C27S H27F 0.9800

loop_
_geom_torsion_atom_site_label_1
_geom_torsion_atom_site_label_2
_geom_torsion_atom_site_label_3
_geom_torsion_atom_site_label_4
_geom_torsion
N1 C1 C2 C3 -0.3(9)
C1 C2 C3 C4 0.2(10)
C1 C2 C3 C7 -178.1(5)
C2 C3 C4 C5 0.0(10)
C7 C3 C4 C5 178.0(6)
C3 C4 C5 N1 -0.2(11)
C2 C3 C7 C8 173.8(7)
C4 C3 C7 C8 -4.2(10)
C3 C7 C8 C9 179.1(5)
C7 C8 C9 C14 -178.3(7)
C7 C8 C9 C10 1.4(10)
C14 C9 C10 C11 2.4(8)
C8 C9 C10 C11 -177.3(5)
C9 C10 C11 C12 0.2(8)
C10 C11 C12 C13 -2.4(7)
C10 C11 C12 C15 176.1(4)
C11 C12 C13 C14 2.1(8)
C15 C12 C13 C14 -176.4(5)
C12 C13 C14 C9 0.5(9)
C10 C9 C14 C13 -2.8(9)
C8 C9 C14 C13 177.0(5)
C13 C12 C15 C19 -15.5(7)
C11 C12 C15 C19 166.0(4)
C13 C12 C15 C16 164.1(4)
C11 C12 C15 C16 -14.3(7)
C13 C12 C15 Fe1 -106.5(5)
C11 C12 C15 Fe1 75.1(6)
C19 C15 C16 C17 0.2(5)
C12 C15 C16 C17 -179.6(4)
Fe1 C15 C16 C17 59.1(3)
C19 C15 C16 Fe1 -59.0(3)
C12 C15 C16 Fe1 121.3(4)
C15 C16 C17 C18 0.5(6)
Fe1 C16 C17 C18 59.8(4)
C15 C16 C17 Fe1 -59.2(3)
C16 C17 C18 C19 -1.0(6)
Fe1 C17 C18 C19 58.4(4)
C16 C17 C18 Fe1 -59.4(3)
C17 C18 C19 C15 1.1(6)
Fe1 C18 C19 C15 59.8(3)
C17 C18 C19 Fe1 -58.7(4)
C16 C15 C19 C18 -0.8(5)
C12 C15 C19 C18 179.0(4)
Fe1 C15 C19 C18 -59.6(3)
C16 C15 C19 Fe1 58.8(3)
C12 C15 C19 Fe1 -121.4(4)
C24 C20 C21 C22 -0.1(7)
Fe1 C20 C21 C22 59.2(4)
C24 C20 C21 Fe1 -59.3(4)
C20 C21 C22 C23 0.0(7)
Fe1 C21 C22 C23 59.5(4)
C20 C21 C22 Fe1 -59.5(4)
C21 C22 C23 C24 0.1(6)
Fe1 C22 C23 C24 60.8(3)
C21 C22 C23 Fe1 -60.7(4)
C21 C20 C24 C23 0.2(6)
Fe1 C20 C24 C23 -59.6(4)
C21 C20 C24 Fe1 59.8(4)
C22 C23 C24 C20 -0.2(6)
Fe1 C23 C24 C20 60.8(4)
C22 C23 C24 Fe1 -61.0(4)
C22 C23 Fe1 C24 115.8(5)
C24 C23 Fe1 C22 -115.8(5)
C24 C23 Fe1 C20 -37.0(3)
C22 C23 Fe1 C20 78.8(4)
C24 C23 Fe1 C21 -78.7(4)
C22 C23 Fe1 C21 37.1(4)
C24 C23 Fe1 C16 174.8(3)
C22 C23 Fe1 C16 -69.4(4)
C24 C23 Fe1 C17 -142.5(9)
C22 C23 Fe1 C17 -26.7(11)
C24 C23 Fe1 C19 87.8(4)
C22 C23 Fe1 C19 -156.3(4)
C24 C23 Fe1 C18 49.4(6)
C22 C23 Fe1 C18 165.2(5)
C24 C23 Fe1 C15 132.2(3)
C22 C23 Fe1 C15 -112.0(4)
C20 C24 Fe1 C23 -118.2(5)
C20 C24 Fe1 C22 -78.2(4)
C23 C24 Fe1 C22 40.0(4)
C23 C24 Fe1 C20 118.2(5)
C20 C24 Fe1 C21 -35.7(4)
C23 C24 Fe1 C21 82.5(4)
C20 C24 Fe1 C16 -144.2(13)
C23 C24 Fe1 C16 -25.9(15)
C20 C24 Fe1 C17 46.2(6)
C23 C24 Fe1 C17 164.4(5)
C20 C24 Fe1 C19 129.3(4)
C23 C24 Fe1 C19 -112.5(4)
C20 C24 Fe1 C18 84.7(4)
C23 C24 Fe1 C18 -157.0(4)
C20 C24 Fe1 C15 170.9(3)
C23 C24 Fe1 C15 -70.8(4)
C21 C22 Fe1 C23 117.9(5)
C21 C22 Fe1 C24 78.0(4)
C23 C22 Fe1 C24 -39.9(4)
C21 C22 Fe1 C20 35.5(4)
C23 C22 Fe1 C20 -82.4(4)
C23 C22 Fe1 C21 -117.9(5)
C21 C22 Fe1 C16 -110.8(4)
C23 C22 Fe1 C16 131.3(4)
C21 C22 Fe1 C17 -69.5(5)
C23 C22 Fe1 C17 172.6(3)
C21 C22 Fe1 C19 171.2(5)
C23 C22 Fe1 C19 53.3(6)
C21 C22 Fe1 C18 -38.6(9)
C23 C22 Fe1 C18 -156.5(7)
C21 C22 Fe1 C15 -154.2(4)
C23 C22 Fe1 C15 87.9(4)
C21 C20 Fe1 C23 -81.6(5)
C24 C20 Fe1 C23 39.2(4)
C21 C20 Fe1 C24 -120.8(6)
C21 C20 Fe1 C22 -36.2(4)
C24 C20 Fe1 C22 84.6(4)
C24 C20 Fe1 C21 120.8(6)
C21 C20 Fe1 C16 49.0(6)
C24 C20 Fe1 C16 169.8(4)
C21 C20 Fe1 C17 84.0(5)
C24 C20 Fe1 C17 -155.2(4)
C21 C20 Fe1 C19 167.2(4)
C24 C20 Fe1 C19 -72.0(5)
C21 C20 Fe1 C18 126.8(4)
C24 C20 Fe1 C18 -112.4(4)
C21 C20 Fe1 C15 -161.0(11)
C24 C20 Fe1 C15 -40.2(14)
C20 C21 Fe1 C23 81.7(5)
C22 C21 Fe1 C23 -39.5(4)
C20 C21 Fe1 C24 36.4(4)
C22 C21 Fe1 C24 -84.8(4)
C20 C21 Fe1 C22 121.2(6)
C22 C21 Fe1 C20 -121.2(6)
C20 C21 Fe1 C16 -153.4(4)
C22 C21 Fe1 C16 85.4(4)
C20 C21 Fe1 C17 -110.8(4)
C22 C21 Fe1 C17 128.0(4)
C20 C21 Fe1 C19 -43.2(12)
C22 C21 Fe1 C19 -164.4(9)
C20 C21 Fe1 C18 -71.8(5)
C22 C21 Fe1 C18 167.0(4)
C20 C21 Fe1 C15 173.0(4)
C22 C21 Fe1 C15 51.8(7)
C17 C16 Fe1 C23 166.1(4)
C15 C16 Fe1 C23 -74.2(4)
C17 C16 Fe1 C24 -171.7(12)
C15 C16 Fe1 C24 -52.0(14)
C17 C16 Fe1 C22 125.3(4)
C15 C16 Fe1 C22 -114.9(4)
C17 C16 Fe1 C20 52.4(6)
C15 C16 Fe1 C20 172.2(4)
C17 C16 Fe1 C21 84.1(4)
C15 C16 Fe1 C21 -156.2(3)
C15 C16 Fe1 C17 119.7(4)
C17 C16 Fe1 C19 -81.6(4)
C15 C16 Fe1 C19 38.1(3)
C17 C16 Fe1 C18 -37.4(4)
C15 C16 Fe1 C18 82.3(3)
C17 C16 Fe1 C15 -119.7(4)
C18 C17 Fe1 C23 -171.6(9)
C16 C17 Fe1 C23 -52.6(11)
C18 C17 Fe1 C24 58.4(6)
C16 C17 Fe1 C24 177.5(4)
C18 C17 Fe1 C22 166.7(4)
C16 C17 Fe1 C22 -74.3(4)
C18 C17 Fe1 C20 88.7(4)
C16 C17 Fe1 C20 -152.2(3)
C18 C17 Fe1 C21 128.7(4)
C16 C17 Fe1 C21 -112.2(4)
C18 C17 Fe1 C16 -119.1(5)
C18 C17 Fe1 C19 -37.2(3)
C16 C17 Fe1 C19 81.9(3)
C16 C17 Fe1 C18 119.1(5)
C18 C17 Fe1 C15 -81.3(3)
C16 C17 Fe1 C15 37.8(3)
C18 C19 Fe1 C23 -154.6(4)
C15 C19 Fe1 C23 86.8(4)
C18 C19 Fe1 C24 -109.6(4)
C15 C19 Fe1 C24 131.8(3)
C18 C19 Fe1 C22 167.4(5)
C15 C19 Fe1 C22 48.8(7)
C18 C19 Fe1 C20 -69.6(5)
C15 C19 Fe1 C20 171.7(3)
C18 C19 Fe1 C21 -35.7(11)
C15 C19 Fe1 C21 -154.3(9)
C18 C19 Fe1 C16 80.3(3)
C15 C19 Fe1 C16 -38.3(3)
C18 C19 Fe1 C17 36.4(3)
C15 C19 Fe1 C17 -82.2(3)
C15 C19 Fe1 C18 -118.6(5)
C18 C19 Fe1 C15 118.6(5)
C17 C18 Fe1 C23 175.7(5)
C19 C18 Fe1 C23 55.0(6)
C17 C18 Fe1 C24 -149.5(4)
C19 C18 Fe1 C24 89.8(4)
C17 C18 Fe1 C22 -40.2(9)
C19 C18 Fe1 C22 -160.9(7)
C17 C18 Fe1 C20 -108.0(4)
C19 C18 Fe1 C20 131.3(3)
C17 C18 Fe1 C21 -69.6(4)
C19 C18 Fe1 C21 169.7(3)
C17 C18 Fe1 C16 38.0(3)
C19 C18 Fe1 C16 -82.7(3)
C19 C18 Fe1 C17 -120.7(5)
C17 C18 Fe1 C19 120.7(5)
C17 C18 Fe1 C15 82.6(3)
C19 C18 Fe1 C15 -38.2(3)
C19 C15 Fe1 C23 -113.0(4)
C16 C15 Fe1 C23 128.3(4)
C12 C15 Fe1 C23 8.7(5)
C19 C15 Fe1 C24 -71.2(4)
C16 C15 Fe1 C24 170.2(3)
C12 C15 Fe1 C24 50.5(5)
C19 C15 Fe1 C22 -158.0(4)
C16 C15 Fe1 C22 83.3(4)
C12 C15 Fe1 C22 -36.3(5)
C19 C15 Fe1 C20 -37.6(13)
C16 C15 Fe1 C20 -156.2(12)
C12 C15 Fe1 C20 84.1(13)
C19 C15 Fe1 C21 167.2(5)
C16 C15 Fe1 C21 48.6(6)
C12 C15 Fe1 C21 -71.1(7)
C19 C15 Fe1 C16 118.6(4)
C12 C15 Fe1 C16 -119.7(5)
C19 C15 Fe1 C17 81.3(4)
C16 C15 Fe1 C17 -37.4(3)
C12 C15 Fe1 C17 -157.0(5)
C16 C15 Fe1 C19 -118.6(4)
C12 C15 Fe1 C19 121.7(6)
C19 C15 Fe1 C18 38.2(3)
C16 C15 Fe1 C18 -80.5(3)
C12 C15 Fe1 C18 159.9(5)
C2 C1 N1 C5 0.1(8)
C2 C1 N1 C6 178.9(5)
C4 C5 N1 C1 0.1(9)
C4 C5 N1 C6 -178.7(6)
O1 C25 N2 C26 -0.1
O1 C25 N2 C27 179.8
O1S C25S N2S C26S -0.1
O1S C25S N2S C27S 179.8
